data_2107067
loop_
_publ_author_name
'Eulenberger, G.'

_publ_section_title
;
 Kristallstruktur des Thallium(I)thiogermanats Tl4 Ge4 S10
;
_journal_name_full 'Acta Crystallographica B (24,1968-38,1982)'
_journal_page_first 3059
_journal_page_last 3063
_journal_volume 32
_journal_year 1976
_chemical_formula_sum 'Ge4 S10 Tl4'
_chemical_name_systematic 'Tl4 (Ge4 S10)'
_space_group_IT_number 15
_symmetry_space_group_name_Hall '-C 2yc'
_symmetry_space_group_name_H-M 'C 1 2/c 1'
_cell_angle_alpha 90
_cell_angle_beta 106.98
_cell_angle_gamma 90
_cell_formula_units_Z 4
_cell_length_a 14.967
_cell_length_b 14.98
_cell_length_c 8.812
_cell_volume 1889.573
_citation_journal_id_ASTM ACBCAR
_cod_data_source_file Eulenberger_ACBCAR_1976_237.cif
_cod_data_source_block Ge4S10Tl4
_cod_database_code 2107067

loop_
_symmetry_equiv_pos_as_xyz
x,y,z
-x,y,-z+1/2
-x,-y,-z
x,-y,z-1/2
x+1/2,y+1/2,z
-x+1/2,y+1/2,-z+1/2
-x+1/2,-y+1/2,-z
x+1/2,-y+1/2,z-1/2

loop_
_atom_site_label
_atom_site_type_symbol
_atom_site_fract_x
_atom_site_fract_y
_atom_site_fract_z
_atom_site_occupancy
_atom_site_U_iso_or_equiv
S4 S-2 0.1203 0.1225 0.96 1 0.0
S2 S-2 0.4573 0.2149 0.4473 1 0.0
S3 S-2 0.213 0.4532 0.5674 1 0.0
Ge1 Ge+4 0.1072 0.3729 0.4088 1 0.0
S1 S-2 0.1788 0.2865 0.2708 1 0.0
S5 S-2 0 0.1119 0.25 1 0.0
Ge2 Ge+4 0.4328 0.2965 0.8869 1 0.0
Tl1 Tl+1 0.17014 0.37011 0.88981 1 0.0
S6 S-2 0 0.4609 0.25 1 0.0
Tl2 Tl+1 0.13696 0.06418 0.61426 1 0.0
